data_9016206
loop_
_publ_author_name
'Rumanova, I. M.'
'Gandymov, O.'

_publ_section_title
;
 The crystal structure of the natural strontium borate, p-veatchite,
 Sr2[B5O8(OH)]2*B(OH)3*H2O
 Note: polytype veatchite-1M, formally known as veatchite-p
;
_journal_name_full 'Soviet Physics Crystallography'
_journal_page_first 75
_journal_page_last 81
_journal_volume 16
_journal_year 1971
_chemical_compound_source 'Inderskii formation, Kazakh SSR'
_chemical_formula_sum 'B11 H7 O22 Sr2'
_chemical_name_mineral Veatchite
_space_group_IT_number 4
_symmetry_space_group_name_Hall 'P 2yb'
_symmetry_space_group_name_H-M 'P 1 21 1'
_cell_angle_alpha 90
_cell_angle_beta 119.25
_cell_angle_gamma 90
_cell_formula_units_Z 2
_cell_length_a 6.70
_cell_length_b 20.80
_cell_length_c 6.60
_cell_volume 802.501
_database_code_amcsd 0018907
_exptl_crystal_density_diffrn 2.703
_cod_original_formula_sum 'Sr2 B11 O22 H7'
_cod_database_code 9016206

loop_
_space_group_symop_operation_xyz
x,y,z
-x,1/2+y,-z

loop_
_atom_site_label
_atom_site_fract_x
_atom_site_fract_y
_atom_site_fract_z
_atom_site_U_iso_or_equiv
_atom_site_type_symbol
_atom_site_attached_hydrogens
Sr1 0.07300 0.00000 0.02050 0.02026 Sr 0
Sr2 0.37900 0.88720 0.68950 0.02026 Sr 0
B1 0.67200 0.01600 0.13100 0.02026 B 0
B2 0.96200 0.03650 0.51600 0.02026 B 0
B3 0.58500 0.02100 0.43500 0.02026 B 0
B4 0.39400 0.03900 0.69800 0.02026 B 0
B5 0.19000 0.13900 0.58300 0.02026 B 0
B6 0.77900 0.86700 0.57800 0.02026 B 0
B7 0.48900 0.85400 0.19300 0.02026 B 0
B8 0.86600 0.87400 0.27400 0.02026 B 0
B9 0.05700 0.86150 0.01100 0.02026 B 0
B10 0.24800 0.75600 0.08300 0.02026 B 0
B11 0.41200 0.73400 0.67300 0.02026 B 0
O1 0.59900 0.01000 0.90000 0.02026 O 0
O2 0.90600 0.01400 0.28700 0.02026 O 0
O3 0.51400 0.02300 0.20000 0.02026 O 0
O4 0.80500 0.02100 0.60000 0.02026 O 0
O5 0.98200 0.10900 0.51600 0.02026 O 0
O6 0.18600 0.00800 0.69900 0.02026 O 0
O7 0.40000 0.01650 0.48300 0.02026 O 0
O8 0.39300 0.10650 0.72700 0.02026 O 0
O-H9 0.18000 0.20550 0.60400 0.02026 O 1
O10 0.85200 0.88900 0.80900 0.02026 O 0
O11 0.54500 0.88050 0.42200 0.02026 O 0
O12 0.93700 0.87650 0.50900 0.02026 O 0
O13 0.64600 0.87100 0.10900 0.02026 O 0
O14 0.45800 0.78600 0.19300 0.02026 O 0
O15 0.26500 0.88500 0.01000 0.02026 O 0
O16 0.05100 0.88000 0.22600 0.02026 O 0
O17 0.05000 0.79200 0.98400 0.02026 O 0
O-H18 0.23500 0.69050 0.10500 0.02026 O 1
O-H19 0.42800 0.66800 0.68200 0.02026 O 1
O-H20 0.61000 0.77000 0.76000 0.02026 O 1
O-H21 0.20700 0.76500 0.59700 0.02026 O 1
Wat 0.14100 0.11500 0.05600 0.02026 O 2

loop_
_cod_changelog_entry_id
_cod_changelog_entry_author
_cod_changelog_entry_date
_cod_changelog_entry_text
1
;cod-tools version 3.8.0
Id: cif_guess_AMCSD_atom_types 9574 2023-05-10 09:00:05Z saulius
;
2023-05-10T18:56:48+03:00
;Derived atom types and hydrogen counts
from atom names that follow the AMCSD naming convention
(Wat == water, O-H == hydroxyl).
;

loop_
_cod_related_entry_id
_cod_related_entry_database
_cod_related_entry_code
1 AMCSD 0018907
